data_4087036
loop_
_publ_author_name
'Stichauer, Rasmus'
'Helmers, Arne'
'Bremer, Jennifer'
'Rohdenburg, Markus'
'Wark, Andr\'e'
'Lork, Enno'
'Vogt, Matthias'

_publ_section_title
;
 Rhenium(I) Triscarbonyl Complexes with Redox-Active Amino- and
 Iminopyridine Ligands: Metal--Ligand Cooperation as Trigger for the
 Reversible Binding of CO2 via a Dearmomatization/Rearomatization Reaction
 Sequence
;
_journal_issue 4
_journal_name_full Organometallics
_journal_page_first 839
_journal_paper_doi 10.1021/acs.organomet.6b00897
_journal_volume 36
_journal_year 2017
_chemical_compound_source synthetic
_chemical_formula_moiety '[Re(impy)(CO)3Br]'
_chemical_formula_sum 'C16 H12 Br N2 O3 Re'
_chemical_formula_weight 546.39
_chemical_name_common '[Re(impy)(CO)3Br]'
_chemical_name_systematic '[Re(impy)(CO)3Br]'
_space_group_IT_number 14
_symmetry_cell_setting monoclinic
_symmetry_Int_Tables_number 14
_symmetry_space_group_name_Hall '-P 2ybc'
_symmetry_space_group_name_H-M 'P 1 21/c 1'
_atom_sites_solution_hydrogens geom
_atom_sites_solution_primary direct
_atom_sites_solution_secondary difmap
_audit_creation_method SHELXL-97
_cell_angle_alpha 90.000(5)
_cell_angle_beta 109.955(5)
_cell_angle_gamma 90.000(5)
_cell_formula_units_Z 4
_cell_length_a 9.073(5)
_cell_length_b 26.650(5)
_cell_length_c 6.921(5)
_cell_measurement_reflns_used 9981
_cell_measurement_temperature 100
_cell_measurement_theta_max 27.54
_cell_measurement_theta_min 2.51
_cell_volume 1573.0(15)
_computing_cell_refinement 'Bruker SAINT'
_computing_data_collection 'Bruker APEX2'
_computing_data_reduction 'Bruker SAINT'
_computing_molecular_graphics Diamond
_computing_publication_material WinGX
_computing_structure_refinement 'SHELXL-2013 (Sheldrick 2013)'
_computing_structure_solution 'SHELXS-97 (Sheldrick 2008)'
_diffrn_ambient_temperature 100
_diffrn_measured_fraction_theta_full 0.996
_diffrn_measured_fraction_theta_max 0.996
_diffrn_measurement_device_type 'Bruker Venture D8'
_diffrn_measurement_method '2\q/\w scans'
_diffrn_radiation_monochromator graphite
_diffrn_radiation_probe x-ray
_diffrn_radiation_type MoK\a
_diffrn_radiation_wavelength 0.71073
_diffrn_reflns_av_R_equivalents 0.0387
_diffrn_reflns_av_sigmaI/netI 0.0157
_diffrn_reflns_limit_h_max 11
_diffrn_reflns_limit_h_min -11
_diffrn_reflns_limit_k_max 34
_diffrn_reflns_limit_k_min -34
_diffrn_reflns_limit_l_max 9
_diffrn_reflns_limit_l_min -8
_diffrn_reflns_number 50549
_diffrn_reflns_theta_full 27.54
_diffrn_reflns_theta_max 27.54
_diffrn_reflns_theta_min 2.39
_diffrn_source 'fine-focus sealed tube'
_exptl_absorpt_coefficient_mu 10.281
_exptl_absorpt_correction_T_max 0.7456
_exptl_absorpt_correction_T_min 0.4315
_exptl_absorpt_correction_type empirical
_exptl_absorpt_process_details 'SADABS (Bruker, 2000)'
_exptl_crystal_colour red
_exptl_crystal_density_diffrn 2.307
_exptl_crystal_density_method 'not measured'
_exptl_crystal_description block
_exptl_crystal_F_000 1024
_exptl_crystal_recrystallization_method 'slow diffusion n-hexanes in DCM'
_exptl_crystal_size_max 0.08
_exptl_crystal_size_mid 0.07
_exptl_crystal_size_min 0.05
_refine_diff_density_max 0.862
_refine_diff_density_min -0.600
_refine_diff_density_rms 0.097
_refine_ls_extinction_method none
_refine_ls_goodness_of_fit_ref 1.108
_refine_ls_hydrogen_treatment constr
_refine_ls_matrix_type full
_refine_ls_number_parameters 209
_refine_ls_number_reflns 3602
_refine_ls_number_restraints 0
_refine_ls_restrained_S_all 1.108
_refine_ls_R_factor_all 0.0183
_refine_ls_R_factor_gt 0.0160
_refine_ls_shift/su_max 0.002
_refine_ls_shift/su_mean 0.000
_refine_ls_structure_factor_coef Fsqd
_refine_ls_weighting_details 'calc w=1/[\s^2^(Fo^2^)+(0.0093P)^2^+2.8475P] where P=(Fo^2^+2Fc^2^)/3'
_refine_ls_weighting_scheme calc
_refine_ls_wR_factor_gt 0.0322
_refine_ls_wR_factor_ref 0.0326
_reflns_number_gt 3413
_reflns_number_total 3602
_reflns_threshold_expression >2sigma(I)
_cod_data_source_file om6b00897_si_002.cif
_cod_data_source_block compound_3
_cod_depositor_comments 'Adding full bibliography for 4087036--4087038.cif.'
_cod_original_sg_symbol_H-M 'P 21/c'
_cod_database_code 4087036

loop_
_symmetry_equiv_pos_as_xyz
'x, y, z'
'-x, y+1/2, -z+1/2'
'-x, -y, -z'
'x, -y-1/2, z-1/2'

loop_
_atom_site_label
_atom_site_type_symbol
_atom_site_fract_x
_atom_site_fract_y
_atom_site_fract_z
_atom_site_U_iso_or_equiv
_atom_site_adp_type
_atom_site_occupancy
_atom_site_symmetry_multiplicity
_atom_site_calc_flag
_atom_site_refinement_flags
Re1 Re 0.106754(10) 0.886857(3) 0.884107(14) 0.00923(3) Uani 1 1 d .
Br1 Br 0.23976(3) 0.921498(10) 1.25855(4) 0.01539(6) Uani 1 1 d .
C14 C 0.0229(3) 0.85904(9) 0.6103(4) 0.0143(5) Uani 1 1 d .
C8 C 0.5770(3) 0.81586(9) 1.0688(4) 0.0128(5) Uani 1 1 d .
H8 H 0.6363 0.8446 1.1162 0.015 Uiso 1 1 calc R
C1 C 0.1241(3) 0.99900(9) 0.7487(4) 0.0146(5) Uani 1 1 d .
H1 H 0.0227 1.0016 0.7518 0.017 Uiso 1 1 calc R
C7 C 0.4178(3) 0.81966(9) 0.9507(4) 0.0110(5) Uani 1 1 d .
C9 C 0.6454(3) 0.76889(10) 1.1146(4) 0.0137(5) Uani 1 1 d .
H9 H 0.7511 0.7663 1.1934 0.016 Uiso 1 1 calc R
O1 O -0.0274(2) 0.84170(7) 0.4556(3) 0.0185(4) Uani 1 1 d .
C6 C 0.4213(3) 0.90346(9) 0.8489(4) 0.0119(5) Uani 1 1 d .
H6 H 0.5232 0.8982 0.8513 0.014 Uiso 1 1 calc R
O3 O -0.2174(2) 0.92993(7) 0.8356(3) 0.0198(4) Uani 1 1 d .
C15 C 0.0486(3) 0.82569(10) 0.9909(4) 0.0138(5) Uani 1 1 d .
N2 N 0.3439(2) 0.86776(7) 0.8958(3) 0.0095(4) Uani 1 1 d .
C5 C 0.3471(3) 0.95200(9) 0.7923(4) 0.0115(5) Uani 1 1 d .
N1 N 0.1982(2) 0.95488(8) 0.7938(3) 0.0113(4) Uani 1 1 d .
O2 O 0.0128(2) 0.78958(7) 1.0522(3) 0.0203(4) Uani 1 1 d .
C12 C 0.3292(3) 0.77654(9) 0.8816(4) 0.0120(5) Uani 1 1 d .
H12 H 0.2232 0.7790 0.8042 0.014 Uiso 1 1 calc R
C10 C 0.5580(3) 0.72527(9) 1.0442(4) 0.0127(5) Uani 1 1 d .
C2 C 0.1933(3) 1.04114(10) 0.6973(4) 0.0178(5) Uani 1 1 d .
H2 H 0.1388 1.0713 0.6673 0.021 Uiso 1 1 calc R
C16 C -0.0953(3) 0.91347(9) 0.8574(4) 0.0133(5) Uani 1 1 d .
C11 C 0.3993(3) 0.72990(9) 0.9283(4) 0.0128(5) Uani 1 1 d .
H11 H 0.3395 0.7012 0.8817 0.015 Uiso 1 1 calc R
C13 C 0.6337(3) 0.67436(10) 1.0916(4) 0.0169(5) Uani 1 1 d .
H13A H 0.5549 0.6488 1.0438 0.025 Uiso 1 1 calc R
H13B H 0.6850 0.6710 1.2373 0.025 Uiso 1 1 calc R
H13C H 0.7094 0.6707 1.0238 0.025 Uiso 1 1 calc R
C4 C 0.4227(3) 0.99247(9) 0.7403(4) 0.0137(5) Uani 1 1 d .
H4 H 0.5243 0.9892 0.7385 0.016 Uiso 1 1 calc R
C3 C 0.3437(3) 1.03788(10) 0.6911(4) 0.0163(5) Uani 1 1 d .
H3 H 0.3910 1.0655 0.6546 0.020 Uiso 1 1 calc R

loop_
_atom_site_aniso_label
_atom_site_aniso_U_11
_atom_site_aniso_U_22
_atom_site_aniso_U_33
_atom_site_aniso_U_23
_atom_site_aniso_U_13
_atom_site_aniso_U_12
Re1 0.00824(5) 0.00782(5) 0.01160(5) -0.00092(4) 0.00336(4) -0.00009(3)
Br1 0.01571(12) 0.01686(13) 0.01338(12) -0.00300(9) 0.00467(9) -0.00173(9)
C14 0.0069(11) 0.0066(12) 0.0278(15) 0.0085(11) 0.0037(10) 0.0012(9)
C8 0.0138(12) 0.0137(12) 0.0116(12) -0.0006(10) 0.0053(10) -0.0009(9)
C1 0.0154(12) 0.0123(12) 0.0140(12) -0.0007(10) 0.0024(10) 0.0023(10)
C7 0.0123(11) 0.0119(12) 0.0113(12) 0.0006(9) 0.0073(9) 0.0032(9)
C9 0.0106(11) 0.0186(13) 0.0123(12) 0.0015(10) 0.0046(9) 0.0033(10)
O1 0.0233(10) 0.0155(9) 0.0187(10) 0.0003(8) 0.0099(8) 0.0019(8)
C6 0.0116(11) 0.0136(12) 0.0117(12) -0.0008(9) 0.0057(9) 0.0002(9)
O3 0.0120(9) 0.0176(10) 0.0305(11) -0.0057(8) 0.0082(8) 0.0015(7)
C15 0.0087(11) 0.0189(14) 0.0136(12) -0.0037(10) 0.0036(9) 0.0040(10)
N2 0.0097(9) 0.0094(10) 0.0093(10) -0.0007(8) 0.0030(8) -0.0001(8)
C5 0.0124(11) 0.0128(12) 0.0087(11) -0.0016(9) 0.0029(9) -0.0005(9)
N1 0.0133(10) 0.0092(10) 0.0098(10) -0.0017(8) 0.0020(8) -0.0004(8)
O2 0.0224(10) 0.0144(10) 0.0267(11) 0.0049(8) 0.0119(8) -0.0011(8)
C12 0.0115(11) 0.0127(12) 0.0123(12) -0.0007(9) 0.0047(9) 0.0005(9)
C10 0.0161(12) 0.0134(12) 0.0127(12) 0.0029(9) 0.0102(10) 0.0040(10)
C2 0.0216(13) 0.0110(13) 0.0177(13) 0.0009(10) 0.0029(11) 0.0016(10)
C16 0.0143(12) 0.0106(12) 0.0144(12) -0.0033(10) 0.0041(10) -0.0026(9)
C11 0.0162(12) 0.0114(12) 0.0124(12) -0.0013(9) 0.0071(10) -0.0004(9)
C13 0.0196(13) 0.0149(13) 0.0182(13) 0.0048(10) 0.0088(11) 0.0075(10)
C4 0.0144(12) 0.0139(12) 0.0128(12) -0.0010(10) 0.0046(10) -0.0035(9)
C3 0.0231(13) 0.0121(12) 0.0131(12) 0.0012(10) 0.0054(10) -0.0036(10)

loop_
_atom_type_symbol
_atom_type_description
_atom_type_scat_dispersion_real
_atom_type_scat_dispersion_imag
_atom_type_scat_source
C C 0.0033 0.0016 'International Tables Vol C Tables 4.2.6.8 and 6.1.1.4'
H H 0.0000 0.0000 'International Tables Vol C Tables 4.2.6.8 and 6.1.1.4'
N N 0.0061 0.0033 'International Tables Vol C Tables 4.2.6.8 and 6.1.1.4'
O O 0.0106 0.0060 'International Tables Vol C Tables 4.2.6.8 and 6.1.1.4'
Br Br -0.2901 2.4595 'International Tables Vol C Tables 4.2.6.8 and 6.1.1.4'
Re Re -1.0185 7.2310 'International Tables Vol C Tables 4.2.6.8 and 6.1.1.4'

loop_
_geom_angle_atom_site_label_1
_geom_angle_atom_site_label_2
_geom_angle_atom_site_label_3
_geom_angle
C16 Re1 C14 90.23(10)
C16 Re1 C15 88.39(11)
C14 Re1 C15 89.09(11)
C16 Re1 N1 96.33(9)
C14 Re1 N1 95.68(9)
C15 Re1 N1 173.26(9)
C16 Re1 N2 171.06(9)
C14 Re1 N2 90.01(9)
C15 Re1 N2 100.55(9)
N1 Re1 N2 74.75(8)
C16 Re1 Br1 93.87(8)
C14 Re1 Br1 175.89(7)
C15 Re1 Br1 90.72(8)
N1 Re1 Br1 84.18(6)
N2 Re1 Br1 86.00(6)
O1 C14 Re1 177.6(2)
C9 C8 C7 119.5(2)
N1 C1 C2 122.3(2)
C12 C7 C8 120.1(2)
C12 C7 N2 119.0(2)
C8 C7 N2 120.9(2)
C8 C9 C10 121.0(2)
N2 C6 C5 119.0(2)
O2 C15 Re1 179.3(2)
C6 N2 C7 118.7(2)
C6 N2 Re1 115.67(17)
C7 N2 Re1 125.59(15)
N1 C5 C4 122.6(2)
N1 C5 C6 114.9(2)
C4 C5 C6 122.5(2)
C1 N1 C5 118.1(2)
C1 N1 Re1 126.16(18)
C5 N1 Re1 115.73(16)
C11 C12 C7 119.8(2)
C11 C10 C9 118.6(2)
C11 C10 C13 120.6(2)
C9 C10 C13 120.8(2)
C3 C2 C1 119.6(2)
O3 C16 Re1 178.0(2)
C12 C11 C10 121.0(2)
C3 C4 C5 118.7(2)
C2 C3 C4 118.7(2)

loop_
_geom_bond_atom_site_label_1
_geom_bond_atom_site_label_2
_geom_bond_distance
Re1 C16 1.915(3)
Re1 C14 1.933(3)
Re1 C15 1.936(3)
Re1 N1 2.172(2)
Re1 N2 2.186(2)
Re1 Br1 2.6249(16)
C14 O1 1.111(3)
C8 C9 1.385(4)
C8 C7 1.400(3)
C1 N1 1.337(3)
C1 C2 1.391(4)
C7 C12 1.390(3)
C7 N2 1.436(3)
C9 C10 1.398(4)
C6 N2 1.288(3)
C6 C5 1.449(3)
O3 C16 1.153(3)
C15 O2 1.143(3)
C5 N1 1.357(3)
C5 C4 1.390(3)
C12 C11 1.383(3)
C10 C11 1.394(4)
C10 C13 1.505(3)
C2 C3 1.382(4)
C4 C3 1.389(4)
